data_1501782
loop_
_publ_author_name
'Annunziata, Liana'
'Pragliola, Stefania'
'Pappalardo, Daniela'
'Tedesco, Consiglia'
'Pellecchia, Claudio'

_publ_section_title
;
 New (Anilidomethyl)pyridine Titanium(IV) and Zirconium(IV) Catalyst
 Precursors for the Highly Chemo- and
 Stereoselectivecis-1,4-Polymerization of 1,3-Butadiene
;
_journal_issue 7
_journal_name_full Macromolecules
_journal_page_first 1934
_journal_paper_doi 10.1021/ma1028455
_journal_volume 44
_journal_year 2011
_chemical_formula_moiety '? C24 H40 N5 Ti'
_chemical_formula_sum 'C24 H40 N5 Ti'
_chemical_formula_weight 446.51
_chemical_name_systematic
; 
 ? 
;
_space_group_IT_number 2
_symmetry_cell_setting triclinic
_symmetry_space_group_name_Hall '-P 1'
_symmetry_space_group_name_H-M 'P -1'
_atom_sites_solution_hydrogens geom
_atom_sites_solution_primary direct
_atom_sites_solution_secondary difmap
_audit_creation_method SHELXL-97
_cell_angle_alpha 96.416(3)
_cell_angle_beta 104.720(5)
_cell_angle_gamma 105.838(6)
_cell_formula_units_Z 2
_cell_length_a 8.743(3)
_cell_length_b 9.440(3)
_cell_length_c 16.825(5)
_cell_measurement_temperature 100(1)
_cell_volume 1267.4(7)
_computing_structure_refinement 'SHELXL-97 (Sheldrick, 1997)'
_computing_structure_solution 'SHELXS-97 (Sheldrick, 1990)'
_diffrn_ambient_temperature 100(1)
_diffrn_measured_fraction_theta_full 0.899
_diffrn_measured_fraction_theta_max 0.899
_diffrn_radiation_monochromator graphite
_diffrn_radiation_source 'fine-focus sealed tube'
_diffrn_radiation_type MoK\a
_diffrn_radiation_wavelength 0.71073
_diffrn_reflns_av_R_equivalents 0.0871
_diffrn_reflns_av_sigmaI/netI 0.1999
_diffrn_reflns_limit_h_max 11
_diffrn_reflns_limit_h_min -8
_diffrn_reflns_limit_k_max 9
_diffrn_reflns_limit_k_min -12
_diffrn_reflns_limit_l_max 21
_diffrn_reflns_limit_l_min -21
_diffrn_reflns_number 12014
_diffrn_reflns_theta_full 28.27
_diffrn_reflns_theta_max 28.27
_diffrn_reflns_theta_min 2.29
_exptl_absorpt_coefficient_mu 0.356
_exptl_absorpt_correction_T_max 1.0000
_exptl_absorpt_correction_T_min 0.5815
_exptl_absorpt_correction_type multi-scan
_exptl_crystal_density_diffrn 1.170
_exptl_crystal_density_method 'not measured'
_exptl_crystal_F_000 482
_exptl_crystal_size_max 0.5800
_exptl_crystal_size_mid 0.5900
_exptl_crystal_size_min 0.2000
_refine_diff_density_max 0.560
_refine_diff_density_min -0.489
_refine_diff_density_rms 0.077
_refine_ls_extinction_method none
_refine_ls_goodness_of_fit_ref 0.964
_refine_ls_hydrogen_treatment constr
_refine_ls_matrix_type full
_refine_ls_number_parameters 271
_refine_ls_number_reflns 5663
_refine_ls_number_restraints 0
_refine_ls_restrained_S_all 0.964
_refine_ls_R_factor_all 0.1673
_refine_ls_R_factor_gt 0.0814
_refine_ls_shift/su_max 0.002
_refine_ls_shift/su_mean 0.001
_refine_ls_structure_factor_coef Fsqd
_refine_ls_weighting_details 'calc w=1/[\s^2^(Fo^2^)+(0.0512P)^2^+0.0000P] where P=(Fo^2^+2Fc^2^)/3'
_refine_ls_weighting_scheme calc
_refine_ls_wR_factor_gt 0.1620
_refine_ls_wR_factor_ref 0.2005
_reflns_number_gt 2691
_reflns_number_total 5663
_reflns_threshold_expression >2sigma(I)
_cod_data_source_file ma1028455_si_001.cif
_cod_data_source_block ti_n25
_cod_depositor_comments
;
The following automatic conversions were performed:

'_exptl_absorpt_correction_type' value 'Multi-scan' changed to
'multi-scan' according to
/home/saulius/struct/CIF-dictionaries/cif_core.dic dictionary named
'cif_core.dic' version 2.4.1 from 2010-06-29.

Automatic conversion script
Id: cif_fix_values 1715 2011-07-08 13:25:40Z adriana 
;
_cod_database_code 1501782

loop_
_symmetry_equiv_pos_as_xyz
'x, y, z'
'-x, -y, -z'

loop_
_atom_site_label
_atom_site_type_symbol
_atom_site_fract_x
_atom_site_fract_y
_atom_site_fract_z
_atom_site_U_iso_or_equiv
_atom_site_adp_type
_atom_site_occupancy
_atom_site_symmetry_multiplicity
_atom_site_calc_flag
_atom_site_refinement_flags
Ti1 Ti 0.09349(9) 0.17481(9) 0.83221(5) 0.0308(2) Uani 1 1 d .
N1 N -0.1249(4) -0.0409(4) 0.7894(2) 0.0338(9) Uani 1 1 d .
N2 N 0.0227(4) 0.1367(4) 0.7073(2) 0.0285(8) Uani 1 1 d .
N3 N 0.2688(4) 0.3653(4) 0.8567(2) 0.0317(9) Uani 1 1 d .
N4 N 0.2321(4) 0.0672(4) 0.8897(2) 0.0317(9) Uani 1 1 d .
N5 N -0.0325(4) 0.2449(4) 0.8956(2) 0.0358(9) Uani 1 1 d .
C1 C -0.1917(5) -0.0908(5) 0.7068(3) 0.0300(10) Uani 1 1 d .
C2 C -0.3269(5) -0.2224(5) 0.6727(3) 0.0338(11) Uani 1 1 d .
H2 H -0.3700 -0.2552 0.6149 0.041 Uiso 1 1 calc R
C3 C -0.3951(5) -0.3026(5) 0.7255(3) 0.0414(12) Uani 1 1 d .
H3 H -0.4840 -0.3910 0.7046 0.050 Uiso 1 1 calc R
C4 C -0.3261(6) -0.2466(6) 0.8121(3) 0.0475(13) Uani 1 1 d .
H4 H -0.3708 -0.2966 0.8495 0.057 Uiso 1 1 calc R
C5 C -0.1934(6) -0.1186(6) 0.8410(3) 0.0474(13) Uani 1 1 d .
H5 H -0.1485 -0.0835 0.8986 0.057 Uiso 1 1 calc R
C6 C -0.1096(5) 0.0049(5) 0.6555(3) 0.0347(11) Uani 1 1 d .
H6 H -0.1395 -0.0171 0.5973 0.042 Uiso 1 1 calc R
C7 C 0.1084(5) 0.2187(5) 0.6575(3) 0.0274(10) Uani 1 1 d .
C8 C 0.0838(5) 0.3554(5) 0.6388(3) 0.0316(10) Uani 1 1 d .
C9 C 0.1662(5) 0.4296(5) 0.5872(3) 0.0365(11) Uani 1 1 d .
H9 H 0.1487 0.5185 0.5747 0.044 Uiso 1 1 calc R
C10 C 0.2734(5) 0.3749(5) 0.5540(3) 0.0367(11) Uani 1 1 d .
H10 H 0.3288 0.4271 0.5205 0.044 Uiso 1 1 calc R
C11 C 0.2966(5) 0.2405(5) 0.5717(3) 0.0385(12) Uani 1 1 d .
H11 H 0.3656 0.2016 0.5482 0.046 Uiso 1 1 calc R
C12 C 0.2194(5) 0.1626(5) 0.6236(3) 0.0330(11) Uani 1 1 d .
C13 C -0.0312(5) 0.4206(5) 0.6754(3) 0.0359(11) Uani 1 1 d .
H13 H -0.0230 0.3954 0.7310 0.043 Uiso 1 1 calc R
C14 C 0.0126(6) 0.5893(5) 0.6854(3) 0.0481(13) Uani 1 1 d .
H14A H -0.0629 0.6228 0.7095 0.072 Uiso 1 1 calc R
H14B H 0.0040 0.6166 0.6315 0.072 Uiso 1 1 calc R
H14C H 0.1245 0.6355 0.7214 0.072 Uiso 1 1 calc R
C15 C -0.2138(5) 0.3498(5) 0.6207(3) 0.0442(13) Uani 1 1 d .
H15A H -0.2840 0.3910 0.6453 0.066 Uiso 1 1 calc R
H15B H -0.2465 0.2431 0.6174 0.066 Uiso 1 1 calc R
H15C H -0.2246 0.3713 0.5655 0.066 Uiso 1 1 calc R
C16 C 0.2563(5) 0.0185(5) 0.6426(3) 0.0316(10) Uani 1 1 d .
H16 H 0.1914 -0.0213 0.6794 0.038 Uiso 1 1 calc R
C17 C 0.2043(6) -0.1011(5) 0.5646(3) 0.0399(12) Uani 1 1 d .
H17A H 0.2285 -0.1895 0.5796 0.060 Uiso 1 1 calc R
H17B H 0.2645 -0.0645 0.5267 0.060 Uiso 1 1 calc R
H17C H 0.0870 -0.1251 0.5378 0.060 Uiso 1 1 calc R
C18 C 0.4378(5) 0.0476(5) 0.6885(3) 0.0472(13) Uani 1 1 d .
H18A H 0.4701 0.1223 0.7384 0.071 Uiso 1 1 calc R
H18B H 0.5044 0.0827 0.6530 0.071 Uiso 1 1 calc R
H18C H 0.4542 -0.0436 0.7032 0.071 Uiso 1 1 calc R
C19 C 0.2614(6) 0.5145(5) 0.8798(3) 0.0489(13) Uani 1 1 d .
H19A H 0.1547 0.5082 0.8874 0.073 Uiso 1 1 calc R
H19B H 0.2770 0.5695 0.8363 0.073 Uiso 1 1 calc R
H19C H 0.3475 0.5650 0.9312 0.073 Uiso 1 1 calc R
C20 C 0.4316(5) 0.3759(5) 0.8443(3) 0.0482(13) Uani 1 1 d .
H20A H 0.4379 0.2769 0.8297 0.072 Uiso 1 1 calc R
H20B H 0.5183 0.4284 0.8950 0.072 Uiso 1 1 calc R
H20C H 0.4450 0.4295 0.7999 0.072 Uiso 1 1 calc R
C21 C 0.3646(5) 0.1281(5) 0.9666(3) 0.0423(12) Uani 1 1 d .
H21A H 0.3650 0.2264 0.9889 0.063 Uiso 1 1 calc R
H21B H 0.4691 0.1346 0.9562 0.063 Uiso 1 1 calc R
H21C H 0.3484 0.0639 1.0062 0.063 Uiso 1 1 calc R
C22 C 0.2310(5) -0.0830(5) 0.8565(3) 0.0392(12) Uani 1 1 d .
H22A H 0.1429 -0.1239 0.8048 0.059 Uiso 1 1 calc R
H22B H 0.2136 -0.1466 0.8963 0.059 Uiso 1 1 calc R
H22C H 0.3359 -0.0772 0.8468 0.059 Uiso 1 1 calc R
C23 C -0.2001(5) 0.2484(6) 0.8605(3) 0.0515(14) Uani 1 1 d .
H23A H -0.2321 0.2203 0.8006 0.077 Uiso 1 1 calc R
H23B H -0.2045 0.3479 0.8758 0.077 Uiso 1 1 calc R
H23C H -0.2751 0.1792 0.8818 0.077 Uiso 1 1 calc R
C24 C 0.0221(6) 0.2869(6) 0.9874(3) 0.0549(15) Uani 1 1 d .
H24A H 0.1334 0.2830 1.0088 0.082 Uiso 1 1 calc R
H24B H -0.0513 0.2183 1.0097 0.082 Uiso 1 1 calc R
H24C H 0.0200 0.3869 1.0038 0.082 Uiso 1 1 calc R

loop_
_atom_site_aniso_label
_atom_site_aniso_U_11
_atom_site_aniso_U_22
_atom_site_aniso_U_33
_atom_site_aniso_U_23
_atom_site_aniso_U_13
_atom_site_aniso_U_12
Ti1 0.0333(5) 0.0313(5) 0.0253(5) 0.0047(4) 0.0083(4) 0.0070(4)
N1 0.033(2) 0.036(2) 0.031(2) 0.0109(19) 0.0101(17) 0.0060(18)
N2 0.032(2) 0.023(2) 0.024(2) -0.0012(17) 0.0045(16) 0.0022(16)
N3 0.032(2) 0.031(2) 0.030(2) 0.0052(18) 0.0073(16) 0.0071(17)
N4 0.036(2) 0.029(2) 0.026(2) 0.0061(18) 0.0043(17) 0.0068(17)
N5 0.030(2) 0.044(2) 0.033(2) 0.005(2) 0.0102(17) 0.0116(18)
C1 0.034(2) 0.027(3) 0.026(3) -0.002(2) 0.004(2) 0.013(2)
C2 0.032(2) 0.037(3) 0.026(3) -0.002(2) 0.004(2) 0.010(2)
C3 0.037(3) 0.033(3) 0.039(3) -0.003(2) 0.005(2) -0.003(2)
C4 0.050(3) 0.040(3) 0.034(3) 0.004(3) 0.007(2) -0.007(3)
C5 0.056(3) 0.048(3) 0.025(3) 0.004(3) 0.009(2) -0.002(3)
C6 0.041(3) 0.034(3) 0.016(3) -0.001(2) 0.004(2) -0.002(2)
C7 0.028(2) 0.024(2) 0.017(2) -0.0059(19) -0.0019(18) -0.0016(19)
C8 0.031(2) 0.031(3) 0.026(3) 0.001(2) 0.005(2) 0.004(2)
C9 0.043(3) 0.025(3) 0.031(3) 0.003(2) 0.004(2) 0.002(2)
C10 0.037(3) 0.033(3) 0.035(3) 0.005(2) 0.012(2) 0.002(2)
C11 0.039(3) 0.041(3) 0.034(3) 0.005(2) 0.015(2) 0.008(2)
C12 0.028(2) 0.038(3) 0.030(3) 0.007(2) 0.007(2) 0.008(2)
C13 0.045(3) 0.032(3) 0.030(3) 0.004(2) 0.010(2) 0.012(2)
C14 0.055(3) 0.042(3) 0.050(4) 0.006(3) 0.016(3) 0.021(3)
C15 0.042(3) 0.035(3) 0.051(4) -0.005(3) 0.013(2) 0.011(2)
C16 0.036(3) 0.027(2) 0.028(3) -0.001(2) 0.010(2) 0.007(2)
C17 0.051(3) 0.034(3) 0.032(3) 0.001(2) 0.012(2) 0.012(2)
C18 0.045(3) 0.047(3) 0.052(4) 0.008(3) 0.012(3) 0.020(3)
C19 0.051(3) 0.038(3) 0.044(4) 0.000(3) 0.005(2) 0.004(3)
C20 0.046(3) 0.041(3) 0.055(4) 0.006(3) 0.019(3) 0.007(2)
C21 0.043(3) 0.041(3) 0.037(3) 0.003(2) 0.004(2) 0.011(2)
C22 0.040(3) 0.036(3) 0.039(3) 0.004(2) 0.013(2) 0.010(2)
C23 0.042(3) 0.059(4) 0.048(4) 0.004(3) 0.012(3) 0.012(3)
C24 0.057(3) 0.075(4) 0.028(3) -0.009(3) 0.006(2) 0.026(3)

loop_
_atom_type_symbol
_atom_type_description
_atom_type_scat_dispersion_real
_atom_type_scat_dispersion_imag
_atom_type_scat_source
C C 0.0033 0.0016 'International Tables Vol C Tables 4.2.6.8 and 6.1.1.4'
H H 0.0000 0.0000 'International Tables Vol C Tables 4.2.6.8 and 6.1.1.4'
N N 0.0061 0.0033 'International Tables Vol C Tables 4.2.6.8 and 6.1.1.4'
Ti Ti 0.2776 0.4457 'International Tables Vol C Tables 4.2.6.8 and 6.1.1.4'

loop_
_geom_angle_atom_site_label_1
_geom_angle_atom_site_label_2
_geom_angle_atom_site_label_3
_geom_angle
N5 Ti1 N4 114.18(16)
N5 Ti1 N3 95.29(15)
N4 Ti1 N3 96.00(15)
N5 Ti1 N2 122.09(15)
N4 Ti1 N2 119.04(14)
N3 Ti1 N2 100.19(15)
N5 Ti1 N1 85.59(14)
N4 Ti1 N1 89.58(14)
N3 Ti1 N1 173.40(15)
N2 Ti1 N1 73.92(14)
C1 N1 C5 118.4(4)
C1 N1 Ti1 116.8(3)
C5 N1 Ti1 124.8(3)
C7 N2 C6 110.6(3)
C7 N2 Ti1 125.4(3)
C6 N2 Ti1 123.3(3)
C19 N3 C20 109.1(4)
C19 N3 Ti1 128.7(3)
C20 N3 Ti1 121.9(3)
C21 N4 C22 109.2(3)
C21 N4 Ti1 125.4(3)
C22 N4 Ti1 125.0(3)
C23 N5 C24 111.5(3)
C23 N5 Ti1 124.3(3)
C24 N5 Ti1 123.9(3)
N1 C1 C2 122.2(4)
N1 C1 C6 114.1(4)
C2 C1 C6 123.7(4)
C3 C2 C1 119.3(4)
C3 C2 H2 120.3
C1 C2 H2 120.3
C2 C3 C4 117.7(4)
C2 C3 H3 121.1
C4 C3 H3 121.1
C5 C4 C3 119.9(5)
C5 C4 H4 120.1
C3 C4 H4 120.1
N1 C5 C4 122.5(5)
N1 C5 H5 118.8
C4 C5 H5 118.8
N2 C6 C1 111.8(4)
N2 C6 H6 124.1
C1 C6 H6 124.1
N2 C7 C8 121.3(3)
N2 C7 C12 120.0(4)
C8 C7 C12 118.7(4)
C9 C8 C7 119.4(4)
C9 C8 C13 120.4(4)
C7 C8 C13 120.2(4)
C10 C9 C8 122.0(4)
C10 C9 H9 119.0
C8 C9 H9 119.0
C11 C10 C9 118.7(4)
C11 C10 H10 120.6
C9 C10 H10 120.6
C10 C11 C12 121.8(4)
C10 C11 H11 119.1
C12 C11 H11 119.1
C11 C12 C7 119.4(4)
C11 C12 C16 118.6(4)
C7 C12 C16 122.0(4)
C14 C13 C8 113.8(4)
C14 C13 C15 108.3(4)
C8 C13 C15 110.8(4)
C14 C13 H13 107.9
C8 C13 H13 107.9
C15 C13 H13 107.9
C13 C14 H14A 109.5
C13 C14 H14B 109.5
H14A C14 H14B 109.5
C13 C14 H14C 109.5
H14A C14 H14C 109.5
H14B C14 H14C 109.5
C13 C15 H15A 109.5
C13 C15 H15B 109.5
H15A C15 H15B 109.5
C13 C15 H15C 109.5
H15A C15 H15C 109.5
H15B C15 H15C 109.5
C18 C16 C17 109.6(3)
C18 C16 C12 112.0(4)
C17 C16 C12 112.5(4)
C18 C16 H16 107.5
C17 C16 H16 107.5
C12 C16 H16 107.5
C16 C17 H17A 109.5
C16 C17 H17B 109.5
H17A C17 H17B 109.5
C16 C17 H17C 109.5
H17A C17 H17C 109.5
H17B C17 H17C 109.5
C16 C18 H18A 109.5
C16 C18 H18B 109.5
H18A C18 H18B 109.5
C16 C18 H18C 109.5
H18A C18 H18C 109.5
H18B C18 H18C 109.5
N3 C19 H19A 109.5
N3 C19 H19B 109.5
H19A C19 H19B 109.5
N3 C19 H19C 109.5
H19A C19 H19C 109.5
H19B C19 H19C 109.5
N3 C20 H20A 109.5
N3 C20 H20B 109.5
H20A C20 H20B 109.5
N3 C20 H20C 109.5
H20A C20 H20C 109.5
H20B C20 H20C 109.5
N4 C21 H21A 109.5
N4 C21 H21B 109.5
H21A C21 H21B 109.5
N4 C21 H21C 109.5
H21A C21 H21C 109.5
H21B C21 H21C 109.5
N4 C22 H22A 109.5
N4 C22 H22B 109.5
H22A C22 H22B 109.5
N4 C22 H22C 109.5
H22A C22 H22C 109.5
H22B C22 H22C 109.5
N5 C23 H23A 109.5
N5 C23 H23B 109.5
H23A C23 H23B 109.5
N5 C23 H23C 109.5
H23A C23 H23C 109.5
H23B C23 H23C 109.5
N5 C24 H24A 109.5
N5 C24 H24B 109.5
H24A C24 H24B 109.5
N5 C24 H24C 109.5
H24A C24 H24C 109.5
H24B C24 H24C 109.5

loop_
_geom_bond_atom_site_label_1
_geom_bond_atom_site_label_2
_geom_bond_distance
Ti1 N5 1.905(3)
Ti1 N4 1.931(3)
Ti1 N3 1.939(4)
Ti1 N2 1.995(4)
Ti1 N1 2.272(4)
N1 C1 1.337(5)
N1 C5 1.349(6)
N2 C7 1.417(5)
N2 C6 1.451(5)
N3 C19 1.442(5)
N3 C20 1.469(5)
N4 C21 1.434(6)
N4 C22 1.462(5)
N5 C23 1.445(5)
N5 C24 1.468(6)
C1 C2 1.402(6)
C1 C6 1.486(6)
C2 C3 1.376(6)
C2 H2 0.9300
C3 C4 1.405(7)
C3 H3 0.9300
C4 C5 1.363(7)
C4 H4 0.9300
C5 H5 0.9300
C6 H6 0.9300
C7 C8 1.421(6)
C7 C12 1.429(5)
C8 C9 1.393(6)
C8 C13 1.528(5)
C9 C10 1.388(6)
C9 H9 0.9300
C10 C11 1.390(6)
C10 H10 0.9300
C11 C12 1.390(6)
C11 H11 0.9300
C12 C16 1.530(6)
C13 C14 1.512(6)
C13 C15 1.541(6)
C13 H13 0.9800
C14 H14A 0.9600
C14 H14B 0.9600
C14 H14C 0.9600
C15 H15A 0.9600
C15 H15B 0.9600
C15 H15C 0.9600
C16 C18 1.510(6)
C16 C17 1.514(6)
C16 H16 0.9800
C17 H17A 0.9600
C17 H17B 0.9600
C17 H17C 0.9600
C18 H18A 0.9600
C18 H18B 0.9600
C18 H18C 0.9600
C19 H19A 0.9600
C19 H19B 0.9600
C19 H19C 0.9600
C20 H20A 0.9600
C20 H20B 0.9600
C20 H20C 0.9600
C21 H21A 0.9600
C21 H21B 0.9600
C21 H21C 0.9600
C22 H22A 0.9600
C22 H22B 0.9600
C22 H22C 0.9600
C23 H23A 0.9600
C23 H23B 0.9600
C23 H23C 0.9600
C24 H24A 0.9600
C24 H24B 0.9600
C24 H24C 0.9600
